data_7152447
loop_
_publ_author_name
'Ramachary, Dhevalapally B.'
'Madhavachary, R.'
'Prasad, M. Shiva'

_publ_section_title
;
 Observation of neighboring ortho-hydroxyl group participation in
 organocatalytic asymmetric sequential Michael-lactonization reactions:
 synthesis of highly substituted chiral spirodihydrocoumarins.
;
_journal_issue 30
_journal_name_full 'Organic &amp; biomolecular chemistry'
_journal_page_first 5825
_journal_page_last 5829
_journal_paper_doi 10.1039/c2ob07122c
_journal_volume 10
_journal_year 2012
_chemical_absolute_configuration ad
_chemical_formula_sum 'C14 H13 N O5'
_chemical_formula_weight 275.28
_chemical_name_systematic
;
?
;
_space_group_IT_number 19
_symmetry_cell_setting orthorhombic
_symmetry_space_group_name_Hall 'P 2ac 2ab'
_symmetry_space_group_name_H-M 'P 21 21 21'
_atom_sites_solution_hydrogens geom
_atom_sites_solution_primary direct
_atom_sites_solution_secondary difmap
_audit_creation_method SHELXL-97
_cell_angle_alpha 90.00
_cell_angle_beta 90.00
_cell_angle_gamma 90.00
_cell_formula_units_Z 4
_cell_length_a 6.0553(2)
_cell_length_b 13.8095(5)
_cell_length_c 15.5347(5)
_cell_measurement_reflns_used 1861
_cell_measurement_temperature 293(2)
_cell_measurement_theta_max 71.6185
_cell_measurement_theta_min 2.8421
_cell_volume 1299.02(8)
_computing_structure_refinement 'SHELXL-97 (Sheldrick, 1997)'
_diffrn_ambient_temperature 293(2)
_diffrn_detector_area_resol_mean 16.3291
_diffrn_measured_fraction_theta_full 0.987
_diffrn_measured_fraction_theta_max 0.987
_diffrn_radiation_monochromator graphite
_diffrn_radiation_source 'fine-focus sealed tube'
_diffrn_radiation_type CuK\a
_diffrn_radiation_wavelength 1.54184
_diffrn_reflns_av_R_equivalents 0.0146
_diffrn_reflns_av_sigmaI/netI 0.0285
_diffrn_reflns_limit_h_max 7
_diffrn_reflns_limit_h_min -4
_diffrn_reflns_limit_k_max 14
_diffrn_reflns_limit_k_min -16
_diffrn_reflns_limit_l_max 15
_diffrn_reflns_limit_l_min -18
_diffrn_reflns_number 3960
_diffrn_reflns_theta_full 71.76
_diffrn_reflns_theta_max 71.76
_diffrn_reflns_theta_min 4.28
_exptl_absorpt_coefficient_mu 0.912
_exptl_absorpt_correction_T_max 1.00000
_exptl_absorpt_correction_T_min 0.95505
_exptl_absorpt_correction_type multi-scan
_exptl_absorpt_process_details sadabs
_exptl_crystal_colour colourless
_exptl_crystal_density_diffrn 1.418
_exptl_crystal_density_method 'not measured'
_exptl_crystal_description black
_exptl_crystal_F_000 576.0
_exptl_crystal_size_max 0.36
_exptl_crystal_size_mid 0.24
_exptl_crystal_size_min 0.16
_refine_diff_density_max 0.129
_refine_diff_density_min -0.165
_refine_diff_density_rms 0.031
_refine_ls_abs_structure_details 'Flack H D (1983), Acta Cryst. A39, 876-881'
_refine_ls_abs_structure_Flack 0.3(3)
_refine_ls_extinction_method none
_refine_ls_goodness_of_fit_ref 1.075
_refine_ls_hydrogen_treatment constr
_refine_ls_matrix_type full
_refine_ls_number_parameters 181
_refine_ls_number_reflns 2486
_refine_ls_number_restraints 0
_refine_ls_restrained_S_all 1.075
_refine_ls_R_factor_all 0.0539
_refine_ls_R_factor_gt 0.0438
_refine_ls_shift/su_max 0.000
_refine_ls_shift/su_mean 0.000
_refine_ls_structure_factor_coef Fsqd
_refine_ls_weighting_details 'calc w=1/[\s^2^(Fo^2^)+(0.0536P)^2^+0.1134P] where P=(Fo^2^+2Fc^2^)/3'
_refine_ls_weighting_scheme calc
_refine_ls_wR_factor_gt 0.1094
_refine_ls_wR_factor_ref 0.1146
_reflns_number_gt 2093
_reflns_number_total 2486
_reflns_threshold_expression >2sigma(I)
_cod_data_source_file c2ob07122c.txt
_cod_data_source_block dbr22
_cod_depositor_comments
;
The following automatic conversions were performed:

'_symmetry_cell_setting' value 'Orthorhombic' changed to
'orthorhombic' according to
/home/saulius/struct/CIF-dictionaries/cif_core.dic dictionary named
'cif_core.dic' version 2.4.1 from 2010-06-29.

Automatic conversion script
Id: cif_fix_values 1891 2012-01-12 08:04:46Z andrius 
;
_cod_original_sg_symbol_H-M 'P2(1)2(1)2(1) '
_cod_database_code 7152447

loop_
_symmetry_equiv_pos_as_xyz
'x, y, z'
'-x+1/2, -y, z+1/2'
'-x, y+1/2, -z+1/2'
'x+1/2, -y+1/2, -z'

loop_
_atom_site_label
_atom_site_type_symbol
_atom_site_fract_x
_atom_site_fract_y
_atom_site_fract_z
_atom_site_U_iso_or_equiv
_atom_site_adp_type
_atom_site_occupancy
_atom_site_symmetry_multiplicity
_atom_site_calc_flag
_atom_site_refinement_flags
C7 C 0.1323(4) 0.56083(18) 0.05592(16) 0.0502(6) Uani 1 1 d .
C8 C 0.3790(4) 0.57688(16) 0.05752(15) 0.0437(5) Uani 1 1 d .
C9 C 0.4764(3) 0.56100(16) -0.03339(14) 0.0417(5) Uani 1 1 d .
H9 H 0.6377 0.5653 -0.0302 0.050 Uiso 1 1 calc R
C10 C 0.3919(5) 0.63692(18) -0.09728(16) 0.0541(6) Uani 1 1 d .
H10A H 0.2318 0.6350 -0.0988 0.065 Uiso 1 1 calc R
H10B H 0.4362 0.7009 -0.0780 0.065 Uiso 1 1 calc R
C14 C 0.4248(4) 0.67833(18) 0.09654(16) 0.0499(6) Uani 1 1 d .
C13 C 0.5078(5) 0.6665(2) 0.18664(17) 0.0663(7) Uani 1 1 d .
H13A H 0.4340 0.7114 0.2252 0.080 Uiso 1 1 calc R
H13B H 0.6656 0.6781 0.1893 0.080 Uiso 1 1 calc R
C12 C 0.4549(5) 0.5629(2) 0.21073(17) 0.0678(8) Uani 1 1 d .
H12A H 0.3063 0.5576 0.2335 0.081 Uiso 1 1 calc R
H12B H 0.5585 0.5386 0.2532 0.081 Uiso 1 1 calc R
C11 C 0.4769(4) 0.50780(18) 0.12582(15) 0.0514(6) Uani 1 1 d .
H11A H 0.3950 0.4475 0.1278 0.062 Uiso 1 1 calc R
H11B H 0.6305 0.4936 0.1134 0.062 Uiso 1 1 calc R
O5 O 0.0577(3) 0.48481(13) 0.00796(12) 0.0588(5) Uani 1 1 d .
O1 O 0.0004(3) 0.60745(14) 0.09504(13) 0.0687(5) Uani 1 1 d .
O2 O 0.3996(4) 0.75304(13) 0.05856(13) 0.0703(5) Uani 1 1 d .
C4 C 0.4130(4) 0.46054(16) -0.06082(15) 0.0454(5) Uani 1 1 d .
N1 N 0.4799(5) 0.61954(16) -0.18573(16) 0.0689(7) Uani 1 1 d .
C3 C 0.2057(4) 0.42678(18) -0.03789(16) 0.0501(6) Uani 1 1 d .
C5 C 0.5494(5) 0.39923(18) -0.10725(17) 0.0589(7) Uani 1 1 d .
H5 H 0.6895 0.4201 -0.1232 0.071 Uiso 1 1 calc R
O3 O 0.6736(5) 0.6019(2) -0.19401(17) 0.1022(9) Uani 1 1 d .
O4 O 0.3497(6) 0.6261(2) -0.24511(15) 0.1156(11) Uani 1 1 d .
C2 C 0.1346(5) 0.3351(2) -0.06042(18) 0.0647(7) Uani 1 1 d .
H2 H -0.0049 0.3134 -0.0444 0.078 Uiso 1 1 calc R
C6 C 0.4799(6) 0.3078(2) -0.13001(19) 0.0716(9) Uani 1 1 d .
H6 H 0.5734 0.2673 -0.1611 0.086 Uiso 1 1 calc R
C1 C 0.2756(7) 0.2764(2) -0.1073(2) 0.0746(9) Uani 1 1 d .
H1 H 0.2297 0.2147 -0.1234 0.090 Uiso 1 1 calc R

loop_
_atom_site_aniso_label
_atom_site_aniso_U_11
_atom_site_aniso_U_22
_atom_site_aniso_U_33
_atom_site_aniso_U_23
_atom_site_aniso_U_13
_atom_site_aniso_U_12
C7 0.0405(12) 0.0559(13) 0.0541(13) 0.0118(12) 0.0061(11) 0.0020(11)
C8 0.0372(11) 0.0451(12) 0.0488(12) -0.0004(10) 0.0038(10) 0.0010(9)
C9 0.0323(10) 0.0454(11) 0.0474(11) -0.0008(10) 0.0051(9) -0.0020(9)
C10 0.0605(16) 0.0484(13) 0.0535(13) 0.0030(11) 0.0040(13) -0.0052(12)
C14 0.0423(13) 0.0512(13) 0.0561(13) -0.0064(12) 0.0136(11) -0.0012(11)
C13 0.0745(18) 0.0694(17) 0.0550(15) -0.0131(14) 0.0020(14) -0.0041(15)
C12 0.0777(19) 0.0780(18) 0.0476(14) -0.0005(13) -0.0043(14) 0.0020(17)
C11 0.0450(14) 0.0554(14) 0.0539(13) 0.0025(11) -0.0037(11) 0.0037(11)
O5 0.0372(9) 0.0673(11) 0.0719(11) 0.0022(9) 0.0006(8) -0.0088(8)
O1 0.0473(10) 0.0776(12) 0.0811(13) 0.0018(11) 0.0191(10) 0.0103(9)
O2 0.0909(14) 0.0504(10) 0.0696(12) -0.0017(9) 0.0074(12) 0.0019(10)
C4 0.0464(13) 0.0446(12) 0.0451(12) 0.0038(10) -0.0061(11) 0.0006(10)
N1 0.104(2) 0.0478(12) 0.0550(14) 0.0024(10) 0.0098(15) -0.0195(13)
C3 0.0502(13) 0.0500(13) 0.0501(13) 0.0072(11) -0.0106(11) -0.0061(11)
C5 0.0680(18) 0.0569(15) 0.0519(14) -0.0044(12) 0.0020(13) 0.0063(13)
O3 0.111(2) 0.115(2) 0.0802(17) -0.0095(15) 0.0445(15) -0.0071(16)
O4 0.175(3) 0.116(2) 0.0551(13) 0.0104(14) -0.0244(17) -0.029(2)
C2 0.0710(18) 0.0603(16) 0.0630(16) 0.0124(14) -0.0179(15) -0.0191(14)
C6 0.098(3) 0.0545(16) 0.0618(17) -0.0085(13) -0.0063(17) 0.0142(17)
C1 0.111(3) 0.0451(15) 0.0680(19) -0.0003(14) -0.028(2) -0.0047(17)

loop_
_atom_type_symbol
_atom_type_description
_atom_type_scat_dispersion_real
_atom_type_scat_dispersion_imag
_atom_type_scat_source
C C 0.0180 0.0090 'International Tables Vol C Tables 4.2.6.8 and 6.1.1.4'
H H 0.0000 0.0000 'International Tables Vol C Tables 4.2.6.8 and 6.1.1.4'
N N 0.0310 0.0180 'International Tables Vol C Tables 4.2.6.8 and 6.1.1.4'
O O 0.0490 0.0320 'International Tables Vol C Tables 4.2.6.8 and 6.1.1.4'

loop_
_geom_angle_atom_site_label_1
_geom_angle_atom_site_label_2
_geom_angle_atom_site_label_3
_geom_angle
O1 C7 O5 118.2(2)
O1 C7 C8 125.1(2)
O5 C7 C8 116.7(2)
C7 C8 C11 107.47(19)
C7 C8 C9 110.0(2)
C11 C8 C9 113.16(18)
C7 C8 C14 108.40(19)
C11 C8 C14 102.75(19)
C9 C8 C14 114.63(19)
C4 C9 C10 111.29(19)
C4 C9 C8 107.02(18)
C10 C9 C8 111.55(19)
N1 C10 C9 111.5(2)
O2 C14 C13 126.7(2)
O2 C14 C8 124.2(2)
C13 C14 C8 109.1(2)
C14 C13 C12 105.3(2)
C13 C12 C11 103.8(2)
C12 C11 C8 104.6(2)
C7 O5 C3 120.50(18)
C5 C4 C3 117.9(2)
C5 C4 C9 124.1(2)
C3 C4 C9 118.0(2)
O3 N1 O4 124.4(3)
O3 N1 C10 118.6(3)
O4 N1 C10 117.0(3)
C2 C3 C4 121.7(3)
C2 C3 O5 117.0(2)
C4 C3 O5 121.3(2)
C6 C5 C4 120.8(3)
C3 C2 C1 118.6(3)
C1 C6 C5 120.3(3)
C6 C1 C2 120.7(3)

loop_
_geom_bond_atom_site_label_1
_geom_bond_atom_site_label_2
_geom_bond_distance
C7 O1 1.192(3)
C7 O5 1.364(3)
C7 C8 1.511(3)
C8 C11 1.545(3)
C8 C9 1.546(3)
C8 C14 1.551(3)
C9 C4 1.501(3)
C9 C10 1.532(3)
C10 N1 1.493(4)
C14 O2 1.198(3)
C14 C13 1.496(4)
C13 C12 1.514(4)
C12 C11 1.528(4)
O5 C3 1.397(3)
C4 C5 1.385(3)
C4 C3 1.386(3)
N1 O3 1.204(3)
N1 O4 1.217(4)
C3 C2 1.382(4)
C5 C6 1.378(4)
C2 C1 1.385(5)
C6 C1 1.358(5)
